data_2009179
loop_
_publ_author_name
'Becker, Thomas M.'
'Krause Bauer, Jeanette A.'

_publ_section_title
;<i>fac</i>-Aqua[1,2-bis(diphenylphosphino)ethane-<i>P</i>,<i>P</i>']tricarbonylmanganese
 tetrafluoroborate (monoclinic form)
;
_journal_issue 11
_journal_name_full 'Acta Crystallographica Section C'
_journal_page_first IUC9900141
_journal_paper_doi 10.1107/S010827019909856X
_journal_volume 55
_journal_year 1999
_chemical_formula_iupac '[Mn (C26 H24 P2) (C1 O1)3 (H2 O1)] B F4'
_chemical_formula_moiety 'C29 H26 Mn O4 P2 1+,B F4 1-'
_chemical_formula_sum 'C29 H26 B F4 Mn O4 P2'
_chemical_formula_weight 642.19
_chemical_name_systematic
;
 fac-[aqua-tricarbonyl-(1,2-bis(diphenylphosphino)ethane-P,P')manganese]
 tetrafluoroborate
;
_space_group_IT_number 14
_symmetry_cell_setting monoclinic
_symmetry_space_group_name_Hall '-P 2yn'
_symmetry_space_group_name_H-M 'P 1 21/n 1'
_audit_creation_method SHELXL
_cell_angle_alpha 90.00
_cell_angle_beta 94.69(2)
_cell_angle_gamma 90.00
_cell_formula_units_Z 4
_cell_length_a 11.964(3)
_cell_length_b 10.021(3)
_cell_length_c 25.021(6)
_cell_measurement_reflns_used 38
_cell_measurement_temperature 296(2)
_cell_measurement_theta_max 15.0
_cell_measurement_theta_min 7.5
_cell_volume 2989.8(14)
_computing_cell_refinement 'P3/P4-PC v4.27'
_computing_data_collection 'P3/P4-PC v4.27 (Siemens, 1989)'
_computing_data_reduction 'XDISK v4.27 (Siemens, 1989)'
_computing_molecular_graphics 'SHELXTL v5.03'
_computing_publication_material 'SHELXTL v5.03'
_computing_structure_refinement 'SHELXTL v5.03'
_computing_structure_solution 'SHELXTL v5.03 (Sheldrick, 1994)'
_diffrn_ambient_temperature 296(2)
_diffrn_measurement_device_type 'Siemens P3'
_diffrn_measurement_method \q-2\q
_diffrn_radiation_monochromator graphite
_diffrn_radiation_source 'normal-focus sealed tube'
_diffrn_radiation_type MoK\a
_diffrn_radiation_wavelength 0.71073
_diffrn_reflns_av_R_equivalents 0.055
_diffrn_reflns_av_sigmaI/netI 0.041
_diffrn_reflns_limit_h_max 15
_diffrn_reflns_limit_h_min 0
_diffrn_reflns_limit_k_max 13
_diffrn_reflns_limit_k_min 0
_diffrn_reflns_limit_l_max 32
_diffrn_reflns_limit_l_min -32
_diffrn_reflns_number 7173
_diffrn_reflns_theta_max 27.58
_diffrn_reflns_theta_min 1.83
_diffrn_standards_decay_% 'see text'
_diffrn_standards_interval_count 300
_diffrn_standards_number 3
_exptl_absorpt_coefficient_mu 0.606
_exptl_absorpt_correction_T_max 0.814
_exptl_absorpt_correction_T_min 0.481
_exptl_absorpt_correction_type '\y scans'
_exptl_absorpt_process_details '(North, et al., 1968)'
_exptl_crystal_colour yellow
_exptl_crystal_density_diffrn 1.427
_exptl_crystal_density_method 'not measured'
_exptl_crystal_description 'irregular plate'
_exptl_crystal_F_000 1312
_exptl_crystal_size_max 0.90
_exptl_crystal_size_mid 0.85
_exptl_crystal_size_min 0.40
_refine_diff_density_max 0.621
_refine_diff_density_min -0.380
_refine_ls_extinction_method none
_refine_ls_goodness_of_fit_ref 1.059
_refine_ls_hydrogen_treatment constr
_refine_ls_matrix_type full
_refine_ls_number_parameters 370
_refine_ls_number_reflns 6755
_refine_ls_number_restraints 0
_refine_ls_restrained_S_all 1.900
_refine_ls_R_factor_all 0.097
_refine_ls_R_factor_gt 0.054
_refine_ls_shift/su_max <0.001
_refine_ls_shift/su_mean 0.000
_refine_ls_structure_factor_coef Fsqd
_refine_ls_weighting_details 'w = 1/[\s^2^(Fo^2^)+(0.0606P)^2^+4.6008P] where P = (Fo^2^+2Fc^2^)/3'
_refine_ls_weighting_scheme calc
_refine_ls_wR_factor_all 0.279
_refine_ls_wR_factor_ref 0.126
_reflns_number_gt 4803
_reflns_number_total 6860
_reflns_threshold_expression >2sigma(I)
_cod_data_source_file qb0117.cif
_cod_data_source_block 1
_cod_depositor_comments
;
The following automatic conversions were performed:
'_symmetry_cell_setting' value 'Monoclinic' changed to 'monoclinic'
according to '/home/saulius/struct/CIF-dictionaries/cif_core.dic'
dictionary named 'cif_core.dic' version 2.4.1 from 2010-06-29.

Automatic conversion script
Id: cif_fix_enum 1527 2010-12-29 10:47:43Z saulius 

The following automatic conversions were performed:

'_symmetry_cell_setting' value 'Monoclinic' changed to 'monoclinic'
according to /home/saulius/struct/CIF-dictionaries/cif_core.dic
dictionary named 'cif_core.dic' version 2.4.1 from 2010-06-29.

Automatic conversion script
Id: cif_fix_values 1715 2011-07-08 13:25:40Z adriana 
;
_cod_original_cell_volume 2989.5(15)
_cod_original_sg_symbol_H-M 'P 21/n'
_cod_database_code 2009179
_cod_database_fobs_code 2009179

loop_
_symmetry_equiv_pos_as_xyz
'x, y, z'
'-x+1/2, y+1/2, -z+1/2'
'-x, -y, -z'
'x-1/2, -y-1/2, z-1/2'

loop_
_atom_site_aniso_label
_atom_site_aniso_U_11
_atom_site_aniso_U_22
_atom_site_aniso_U_33
_atom_site_aniso_U_12
_atom_site_aniso_U_13
_atom_site_aniso_U_23
Mn .0373(3) .0367(3) .0307(3) -.0011(2) -.0014(2) .0031(2)
P1 .0350(4) .0426(5) .0338(4) .0039(4) .0001(3) .0038(4)
P2 .0337(4) .0396(5) .0373(5) .0002(4) -.0011(3) .0025(4)
O1 .084(2) .114(3) .077(2) -.055(2) -.017(2) .008(2)
O2 .079(2) .072(2) .038(2) .003(2) .0138(14) -.0035(14)
O3 .103(3) .068(2) .064(2) .026(2) -.004(2) .022(2)
O4 .061(2) .0466(15) .0367(13) .0118(13) .0020(11) -.0004(11)
C1 .057(2) .063(3) .034(2) -.013(2) -.009(2) .003(2)
C2 .044(2) .043(2) .037(2) -.004(2) -.0002(15) .002(2)
C3 .057(2) .048(2) .041(2) .005(2) -.002(2) .009(2)
C4 .048(2) .041(2) .051(2) .003(2) -.001(2) .010(2)
C5 .042(2) .037(2) .054(2) .001(2) -.002(2) .002(2)
C6 .036(2) .050(2) .039(2) -.003(2) -.0009(14) .008(2)
C7 .066(3) .065(3) .054(2) .013(2) -.019(2) -.003(2)
C8 .087(3) .076(3) .058(3) .006(3) -.022(3) -.013(3)
C9 .056(2) .086(3) .047(2) -.012(2) -.017(2) .014(2)
C10 .052(2) .087(3) .049(2) .009(2) -.011(2) .018(2)
C11 .052(2) .065(3) .048(2) .011(2) -.005(2) .007(2)
C12 .052(2) .068(3) .039(2) .023(2) .006(2) .005(2)
C13 .075(3) .079(4) .070(3) .030(3) .000(2) -.016(3)
C14 .109(5) .116(6) .096(5) .053(5) .006(4) -.030(4)
C15 .123(6) .141(7) .098(5) .073(6) .042(5) -.001(5)
C16 .082(4) .148(7) .095(5) .039(4) .050(4) .036(5)
C17 .063(3) .089(4) .073(3) .015(3) .028(2) .016(3)
C18 .036(2) .049(2) .041(2) .002(2) -.0067(14) -.003(2)
C19 .052(2) .070(3) .049(2) -.010(2) .000(2) -.006(2)
C20 .053(2) .080(3) .071(3) -.014(2) -.009(2) -.020(3)
C21 .061(3) .095(4) .052(3) .001(3) -.019(2) -.009(3)
C22 .080(3) .108(4) .052(3) -.015(3) -.022(2) .013(3)
C23 .062(3) .085(4) .053(3) -.015(2) -.012(2) .007(2)
C24 .036(2) .044(2) .041(2) .0005(15) -.0004(14) .006(2)
C25 .059(2) .047(2) .071(3) -.001(2) .019(2) .008(2)
C26 .076(3) .061(3) .089(4) -.004(3) .041(3) .014(3)
C27 .060(3) .082(3) .067(3) .007(3) .025(2) .008(3)
C28 .059(3) .063(3) .074(3) .017(2) .020(2) .011(2)
C29 .055(2) .056(2) .061(3) .009(2) .016(2) .017(2)
B .074(3) .038(2) .059(3) .002(2) -.001(3) -.002(2)
F1 .104(2) .074(2) .072(2) .001(2) .014(2) -.026(2)
F2 .097(2) .096(2) .095(2) -.014(2) -.025(2) .014(2)
F3 .103(2) .093(2) .091(2) .015(2) .026(2) -.027(2)
F4 .156(4) .057(2) .170(4) -.020(2) .037(3) .028(2)

loop_
_atom_site_label
_atom_site_fract_x
_atom_site_fract_y
_atom_site_fract_z
_atom_site_U_iso_or_equiv
_atom_site_thermal_displace_type
_atom_site_calc_flag
_atom_site_refinement_flags
_atom_site_occupancy
_atom_site_disorder_group
_atom_site_type_symbol
Mn .39815(4) .44167(5) .10931(2) .03514(15) Uani d . 1 . Mn
P1 .49061(7) .25786(10) .15134(3) .0373(2) Uani d . 1 . P
P2 .24400(7) .29782(9) .10008(4) .0371(2) Uani d . 1 . P
O1 .6040(3) .6065(4) .1190(2) .0928(13) Uani d . 1 . O
O2 .4732(3) .3450(3) .00758(11) .0624(8) Uani d . 1 . O
O3 .2754(3) .6629(4) .05148(14) .0791(10) Uani d . 1 . O
O4 .3493(2) .5116(3) .18312(10) .0483(6) Uani d . 1 . O
H1 .3237 .6034 .1837 .072 Uiso d . 1 . H
H2 .3243 .4808 .2133 .072 Uiso d . 1 . H
C1 .5244(3) .5434(4) .11737(15) .0522(10) Uani d . 1 . C
C2 .4428(3) .3823(4) .04716(14) .0414(8) Uani d . 1 . C
C3 .3200(3) .5784(4) .0745(2) .0490(9) Uani d . 1 . C
C4 .3835(3) .1339(4) .1630(2) .0468(9) Uani d . 1 . C
H4A .4180 .0470 .1687 .056 Uiso calc R 1 . H
H4B .3466 .1574 .1948 .056 Uiso calc R 1 . H
C5 .2978(3) .1290(4) .1146(2) .0448(8) Uani d . 1 . C
H5A .2365 .0702 .1219 .054 Uiso calc R 1 . H
H5B .3326 .0944 .0838 .054 Uiso calc R 1 . H
C6 .5776(3) .2750(4) .21449(14) .0420(8) Uani d . 1 . C
C7 .5630(4) .3805(5) .2486(2) .0626(12) Uani d . 1 . C
H7 .5082 .4441 .2396 .075 Uiso calc R 1 . H
C8 .6300(4) .3922(6) .2965(2) .0749(14) Uani d . 1 . C
H8 .6196 .4637 .3192 .090 Uiso calc R 1 . H
C9 .7106(4) .2998(5) .3103(2) .0641(12) Uani d . 1 . C
H9 .7553 .3084 .3423 .077 Uiso calc R 1 . H
C10 .7256(4) .1944(5) .2771(2) .0635(12) Uani d . 1 . C
H10 .7802 .1307 .2866 .076 Uiso calc R 1 . H
C11 .6596(3) .1821(5) .2291(2) .0556(10) Uani d . 1 . C
H11 .6707 .1104 .2065 .067 Uiso calc R 1 . H
C12 .5875(3) .1729(5) .1099(2) .0531(10) Uani d . 1 . C
C13 .5697(4) .0449(6) .0904(2) .0752(15) Uani d . 1 . C
H13 .5056 -.0016 .0979 .090 Uiso calc R 1 . H
C14 .6473(6) -.0143(8) .0598(3) .107(2) Uani d . 1 . C
H14 .6342 -.1000 .0465 .129 Uiso calc R 1 . H
C15 .7413(7) .0502(9) .0489(3) .119(3) Uani d . 1 . C
H15 .7930 .0083 .0287 .143 Uiso calc R 1 . H
C16 .7615(5) .1784(9) .0675(3) .106(2) Uani d . 1 . C
H16 .8259 .2234 .0594 .127 Uiso calc R 1 . H
C17 .6845(4) .2401(6) .0988(2) .0736(14) Uani d . 1 . C
H17 .6983 .3257 .1120 .088 Uiso calc R 1 . H
C18 .1634(3) .2822(4) .03496(15) .0428(8) Uani d . 1 . C
C19 .0732(3) .1969(5) .0291(2) .0574(11) Uani d . 1 . C
H19 .0534 .1474 .0583 .069 Uiso calc R 1 . H
C20 .0117(4) .1843(5) -.0199(2) .0688(13) Uani d . 1 . C
H20 -.0487 .1258 -.0234 .083 Uiso calc R 1 . H
C21 .0390(4) .2573(6) -.0635(2) .0705(14) Uani d . 1 . C
H21 -.0036 .2500 -.0961 .085 Uiso calc R 1 . H
C22 .1285(4) .3399(6) -.0582(2) .082(2) Uani d . 1 . C
H22 .1485 .3878 -.0878 .098 Uiso calc R 1 . H
C23 .1908(4) .3543(5) -.0097(2) .0676(13) Uani d . 1 . C
H23 .2514 .4126 -.0068 .081 Uiso calc R 1 . H
C24 .1344(3) .3245(4) .14573(14) .0406(8) Uani d . 1 . C
C25 .0966(4) .2262(4) .1787(2) .0583(11) Uani d . 1 . C
H25 .1291 .1418 .1794 .070 Uiso calc R 1 . H
C26 .0097(4) .2542(5) .2108(2) .0736(14) Uani d . 1 . C
H26 -.0156 .1881 .2330 .088 Uiso calc R 1 . H
C27 -.0384(4) .3777(5) .2100(2) .0688(13) Uani d . 1 . C
H27 -.0978 .3946 .2309 .083 Uiso calc R 1 . H
C28 .0002(4) .4764(5) .1788(2) .0645(12) Uani d . 1 . C
H28 -.0313 .5612 .1792 .077 Uiso calc R 1 . H
C29 .0862(3) .4499(4) .1466(2) .0568(11) Uani d . 1 . C
H29 .1119 .5174 .1252 .068 Uiso calc R 1 . H
B .2213(5) .8253(5) .1889(2) .0576(12) Uani d . 1 . B
F1 .2411(3) .9219(3) .22746(12) .0828(9) Uani d . 1 . F
F2 .1468(3) .8760(4) .15015(14) .0981(11) Uani d . 1 . F
F3 .3221(3) .7955(3) .16832(14) .0948(10) Uani d . 1 . F
F4 .1822(4) .7127(3) .2111(2) .1264(15) Uani d . 1 . F

loop_
_atom_type_symbol
_atom_type_description
_atom_type_scat_dispersion_real
_atom_type_scat_dispersion_imag
_atom_type_scat_source
C C 0.0033 0.0016 'International Tables Vol C Tables 4.2.6.8 and 6.1.1.4'
H H 0.0000 0.0000 'International Tables Vol C Tables 4.2.6.8 and 6.1.1.4'
B B 0.0013 0.0007 'International Tables Vol C Tables 4.2.6.8 and 6.1.1.4'
O O 0.0106 0.0060 'International Tables Vol C Tables 4.2.6.8 and 6.1.1.4'
F F 0.0171 0.0103 'International Tables Vol C Tables 4.2.6.8 and 6.1.1.4'
P P 0.1023 0.0942 'International Tables Vol C Tables 4.2.6.8 and 6.1.1.4'
Mn Mn 0.3368 0.7283 'International Tables Vol C Tables 4.2.6.8 and 6.1.1.4'

loop_
_geom_angle_atom_site_label_1
_geom_angle_atom_site_label_2
_geom_angle_atom_site_label_3
_geom_angle
_geom_angle_publ_flag
C2 Mn C1 88.8(2) y
C2 Mn C3 90.7(2) y
C1 Mn C3 91.2(2) y
C2 Mn O4 178.75(14) y
C1 Mn O4 90.2(2) y
C3 Mn O4 90.03(14) y
C2 Mn P2 89.91(12) y
C1 Mn P2 175.98(14) y
C3 Mn P2 92.65(13) y
O4 Mn P2 91.06(8) y
C2 Mn P1 88.00(12) y
C1 Mn P1 91.92(14) y
C3 Mn P1 176.63(13) y
O4 Mn P1 91.32(8) y
P2 Mn P1 84.24(4) y
C4 P1 C6 106.5(2) y
C4 P1 C12 105.1(2) y
C6 P1 C12 101.1(2) y
C4 P1 Mn 107.07(12) y
C6 P1 Mn 121.76(13) y
C12 P1 Mn 114.06(13) y
C24 P2 C18 102.5(2) y
C24 P2 C5 105.6(2) y
C18 P2 C5 104.3(2) y
C24 P2 Mn 116.65(13) y
C18 P2 Mn 119.63(13) y
C5 P2 Mn 106.72(12) y
Mn O4 H1 116.1(2) y
Mn O4 H2 140.0(2) y
H1 O4 H2 100.9(2) y
O1 C1 Mn 175.7(4) y
O2 C2 Mn 178.9(3) y
O3 C3 Mn 177.0(4) y
C5 C4 P1 109.3(3) y
C4 C5 P2 109.3(3) y
C7 C6 C11 118.4(4) y
C7 C6 P1 121.1(3) y
C11 C6 P1 120.5(3) y
C6 C7 C8 120.4(4) y
C9 C8 C7 120.5(5) y
C9 C10 C11 120.1(4) y
C6 C11 C10 120.7(4) y
C13 C12 C17 119.1(4) y
C13 C12 P1 123.1(4) y
C17 C12 P1 117.8(4) y
C12 C13 C14 120.1(6) y
C15 C14 C13 121.1(7) y
C14 C15 C16 120.3(6) y
C15 C16 C17 119.7(7) y
C12 C17 C16 119.7(6) y
C19 C18 C23 118.1(4) y
C19 C18 P2 119.9(3) y
C23 C18 P2 121.9(3) y
C18 C19 C20 120.4(4) y
C21 C20 C19 120.8(4) y
C22 C21 C20 119.1(4) y
C21 C22 C23 121.1(5) y
C22 C23 C18 120.4(4) y
C25 C24 C29 118.7(4) y
C25 C24 P2 123.7(3) y
C29 C24 P2 117.6(3) y
C24 C25 C26 119.8(4) y
C27 C26 C25 120.5(4) y
C28 C27 C26 120.2(4) y
C27 C28 C29 119.8(4) y
C24 C29 C28 120.9(4) y
F4 B F2 112.0(5) y
F4 B F1 110.1(4) y
F2 B F1 107.7(4) y
F4 B F3 108.2(4) y
F2 B F3 110.8(4) y
F1 B F3 108.0(4) y

loop_
_geom_bond_atom_site_label_1
_geom_bond_atom_site_label_2
_geom_bond_site_symmetry_2
_geom_bond_distance
_geom_bond_publ_flag
Mn C2 . 1.787(4) y
Mn C1 . 1.820(4) y
Mn C3 . 1.838(4) y
Mn O4 . 2.102(3) y
Mn P2 . 2.3370(10) y
Mn P1 . 2.3520(10) y
P1 C4 . 1.825(4) y
P1 C6 . 1.827(4) y
P1 C12 . 1.828(4) y
P2 C24 . 1.828(4) y
P2 C18 . 1.831(4) y
P2 C5 . 1.836(4) y
O1 C1 . 1.140(5) y
O2 C2 . 1.145(4) y
O3 C3 . 1.132(5) y
O4 H1 . .970(3) y
O4 H2 . .890(3) y
C4 C5 . 1.522(5) y
C6 C7 . 1.379(6) y
C6 C11 . 1.381(5) y
C7 C8 . 1.390(6) y
C8 C9 . 1.361(7) y
C9 C10 . 1.366(7) y
C10 C11 . 1.387(6) y
C12 C13 . 1.383(7) y
C12 C17 . 1.389(7) y
C13 C14 . 1.384(7) y
C14 C15 . 1.344(11) y
C15 C16 . 1.381(11) y
C16 C17 . 1.399(7) y
C18 C19 . 1.375(5) y
C18 C23 . 1.392(6) y
C19 C20 . 1.384(6) y
C20 C21 . 1.373(7) y
C21 C22 . 1.352(7) y
C22 C23 . 1.378(6) y
C24 C25 . 1.384(5) y
C24 C29 . 1.384(5) y
C25 C26 . 1.393(6) y
C26 C27 . 1.365(7) y
C27 C28 . 1.364(6) y
C28 C29 . 1.384(6) y
B F4 . 1.358(6) y
B F2 . 1.360(6) y
B F1 . 1.373(6) y
B F3 . 1.382(6) y

loop_
_geom_hbond_atom_site_label_D
_geom_hbond_atom_site_label_H
_geom_hbond_atom_site_label_A
_geom_hbond_site_symmetry_A
_geom_hbond_distance_DH
_geom_hbond_distance_HA
_geom_hbond_distance_DA
_geom_hbond_angle_DHA
_geom_hbond_publ_flag
O4 H1 F3 . 0.97 1.96 2.883(5) 158 no
O4 H1 F4 . 0.97 2.17 2.962(5) 138 no
O4 H2 F1 2_545 0.89 1.83 2.717(4) 174 no
C4 H4B F4 2_545 0.97 2.47 3.400(6) 161 no
C5 H5A F2 1_545 0.97 2.36 3.279(5) 158 no
C7 H7 O4 . 0.93 2.37 3.204(5) 149 no
C21 H21 F2 3_565 0.93 2.45 3.261(5) 147 no

loop_
_geom_torsion_atom_site_label_1
_geom_torsion_atom_site_label_2
_geom_torsion_atom_site_label_3
_geom_torsion_atom_site_label_4
_geom_torsion
C2 Mn P1 C4 -101.3(2)
C1 Mn P1 C4 170.0(2)
C3 Mn P1 C4 -34.(2)
O4 Mn P1 C4 79.8(2)
P2 Mn P1 C4 -11.16(14)
C2 Mn P1 C6 136.1(2)
C1 Mn P1 C6 47.4(2)
C3 Mn P1 C6 -156.(2)
O4 Mn P1 C6 -42.8(2)
P2 Mn P1 C6 -133.77(14)
C2 Mn P1 C12 14.5(2)
C1 Mn P1 C12 -74.2(2)
C3 Mn P1 C12 82.(2)
O4 Mn P1 C12 -164.4(2)
P2 Mn P1 C12 104.6(2)
C2 Mn P2 C24 -168.0(2)
C1 Mn P2 C24 121.4(18)
C3 Mn P2 C24 -77.3(2)
O4 Mn P2 C24 12.81(15)
P1 Mn P2 C24 104.02(13)
C2 Mn P2 C18 -43.7(2)
C1 Mn P2 C18 -114.2(18)
C3 Mn P2 C18 47.1(2)
O4 Mn P2 C18 137.1(2)
P1 Mn P2 C18 -131.65(14)
C2 Mn P2 C5 74.3(2)
C1 Mn P2 C5 3.7(18)
C3 Mn P2 C5 165.0(2)
O4 Mn P2 C5 -104.9(2)
P1 Mn P2 C5 -13.72(14)
C6 P1 C4 C5 171.9(3)
C12 P1 C4 C5 -81.4(3)
Mn P1 C4 C5 40.2(3)
P1 C4 C5 P2 -53.6(3)
C24 P2 C5 C4 -82.4(3)
C18 P2 C5 C4 169.9(3)
Mn P2 C5 C4 42.4(3)
C4 P1 C6 C7 -100.5(4)
C12 P1 C6 C7 149.9(4)
Mn P1 C6 C7 22.3(4)
C4 P1 C6 C11 79.4(3)
C12 P1 C6 C11 -30.1(4)
Mn P1 C6 C11 -157.7(3)
C11 C6 C7 C8 0.1(7)
P1 C6 C7 C8 -179.9(4)
C6 C7 C8 C9 0.0(8)
C7 C8 C9 C10 -0.3(8)
C8 C9 C10 C11 0.6(7)
C7 C6 C11 C10 0.2(6)
P1 C6 C11 C10 -179.8(3)
C9 C10 C11 C6 -0.5(7)
C4 P1 C12 C13 4.4(4)
C6 P1 C12 C13 115.0(4)
Mn P1 C12 C13 -112.5(4)
C4 P1 C12 C17 -174.0(3)
C6 P1 C12 C17 -63.4(4)
Mn P1 C12 C17 69.0(4)
C17 C12 C13 C14 -0.7(7)
P1 C12 C13 C14 -179.1(4)
C12 C13 C14 C15 0.7(10)
C13 C14 C15 C16 -1.0(12)
C14 C15 C16 C17 1.2(11)
C13 C12 C17 C16 1.0(7)
P1 C12 C17 C16 179.5(4)
C15 C16 C17 C12 -1.2(9)
C24 P2 C18 C19 -49.7(4)
C5 P2 C18 C19 60.3(4)
Mn P2 C18 C19 179.5(3)
C24 P2 C18 C23 130.6(4)
C5 P2 C18 C23 -119.5(4)
Mn P2 C18 C23 -0.3(4)
C23 C18 C19 C20 -0.2(7)
P2 C18 C19 C20 -180.0(4)
C18 C19 C20 C21 -0.5(7)
C19 C20 C21 C22 1.4(8)
C20 C21 C22 C23 -1.6(9)
C21 C22 C23 C18 0.9(9)
C19 C18 C23 C22 0.0(7)
P2 C18 C23 C22 179.8(4)
C18 P2 C24 C25 102.5(4)
C5 P2 C24 C25 -6.5(4)
Mn P2 C24 C25 -124.9(3)
C18 P2 C24 C29 -76.7(3)
C5 P2 C24 C29 174.3(3)
Mn P2 C24 C29 56.0(3)
C29 C24 C25 C26 1.5(7)
P2 C24 C25 C26 -177.6(4)
C24 C25 C26 C27 0.0(8)
C25 C26 C27 C28 -1.8(9)
C26 C27 C28 C29 2.0(8)
C25 C24 C29 C28 -1.4(7)
P2 C24 C29 C28 177.9(4)
C27 C28 C29 C24 -0.4(8)
